data_2102485
loop_
_publ_author_name
'Ch\;eci\'nska,  Lilianna '
'F\'abi\'an, L\'aszl\'o'
'Kudzin, Zbigniew H. '

_publ_section_title
;
 Structural studies of (<i>N</i>-phenylthioureidoalkyl- and
 -aryl)phosphonates
;
_journal_date_accepted 2004-02-04
_journal_date_recd_electronic 2003-11-30
_journal_issue 2
_journal_name_full 'Acta Crystallographica Section B'
_journal_page_first 211
_journal_page_last 218
_journal_paper_category FA
_journal_paper_doi 10.1107/S0108768104002770
_journal_volume 60
_journal_year 2004
_chemical_formula_moiety 'C28 H27 N2 O3 P S'
_chemical_formula_sum 'C28 H27 N2 O3 P S'
_chemical_formula_weight 502.55
_chemical_name_systematic
;
 diphenyl [(3-phenylthioureido)phenylpropyl]phosphonate
;
_space_group_IT_number 2
_symmetry_cell_setting triclinic
_symmetry_space_group_name_Hall '-P 1'
_symmetry_space_group_name_H-M 'P -1'
_atom_sites_solution_hydrogens mixed
_atom_sites_solution_primary direct
_atom_sites_solution_secondary direct
_audit_creation_method SHELXL-97
_cell_angle_alpha 100.400(10)
_cell_angle_beta 102.900(10)
_cell_angle_gamma 102.900(10)
_cell_formula_units_Z 2
_cell_length_a 9.9510(10)
_cell_length_b 12.2010(10)
_cell_length_c 11.8440(10)
_cell_measurement_reflns_used 25
_cell_measurement_temperature 293(2)
_cell_measurement_theta_max 39.90
_cell_measurement_theta_min 38.20
_cell_volume 1325.6(2)
_computing_cell_refinement 'MSC/AFC Diffractometer Control Software (1989a)'
_computing_data_collection 'MSC/AFC Diffractometer Control Software (1989a)'
_computing_data_reduction 'TEXSAN (1989b)'
_computing_molecular_graphics 'PLATON (Spek, 1998)'
_computing_publication_material 'PARST97 (Nardelli, 1996)'
_computing_structure_refinement 'SHELXL-97 (Sheldrick, 1997)'
_computing_structure_solution 'SHELXS-86 (Sheldrick, 1990)'
_diffrn_ambient_temperature 293(2)
_diffrn_measured_fraction_theta_full 0.970
_diffrn_measured_fraction_theta_max 0.970
_diffrn_measurement_device_type 'AFC5S Rigaku'
_diffrn_measurement_method '\w '
_diffrn_radiation_monochromator graphite
_diffrn_radiation_source 'fine-focus sealed tube'
_diffrn_radiation_type CuK\a
_diffrn_radiation_wavelength 1.54178
_diffrn_reflns_av_R_equivalents 0.0304
_diffrn_reflns_av_sigmaI/netI 0.0522
_diffrn_reflns_limit_h_max 11
_diffrn_reflns_limit_h_min -11
_diffrn_reflns_limit_k_max 14
_diffrn_reflns_limit_k_min -14
_diffrn_reflns_limit_l_max 14
_diffrn_reflns_limit_l_min -11
_diffrn_reflns_number 4878
_diffrn_reflns_theta_full 67.50
_diffrn_reflns_theta_max 67.50
_diffrn_reflns_theta_min 3.83
_diffrn_standards_decay_% <2
_diffrn_standards_interval_count 150
_diffrn_standards_number 3
_exptl_absorpt_coefficient_mu 1.908
_exptl_absorpt_correction_T_max 0.7009
_exptl_absorpt_correction_T_min 0.4479
_exptl_absorpt_correction_type analytical
_exptl_absorpt_process_details '(De Meulenaer & Tompa, 1965)'
_exptl_crystal_colour Colourless
_exptl_crystal_density_diffrn 1.259
_exptl_crystal_density_meas ?
_exptl_crystal_density_method .
_exptl_crystal_description Prism
_exptl_crystal_F_000 528
_exptl_crystal_size_max 0.50
_exptl_crystal_size_mid 0.30
_exptl_crystal_size_min 0.20
_refine_diff_density_max 0.214
_refine_diff_density_min -0.280
_refine_ls_extinction_coef 0.0146(7)
_refine_ls_extinction_expression Fc^*^=kFc[1+0.001xFc^2^\l^3^/sin(2\q)]^-1/4^
_refine_ls_extinction_method SHELXL
_refine_ls_goodness_of_fit_ref 0.944
_refine_ls_hydrogen_treatment mixed
_refine_ls_matrix_type full
_refine_ls_number_parameters 325
_refine_ls_number_reflns 4637
_refine_ls_number_restraints 8
_refine_ls_restrained_S_all 0.966
_refine_ls_R_factor_all 0.0628
_refine_ls_R_factor_gt 0.0411
_refine_ls_shift/su_max 0.000
_refine_ls_shift/su_mean 0.000
_refine_ls_structure_factor_coef Fsqd
_refine_ls_weighting_details 'calc w=1/[\s^2^(Fo^2^)+(0.0663P)^2^] where P=(Fo^2^+2Fc^2^)/3'
_refine_ls_weighting_scheme calc
_refine_ls_wR_factor_gt 0.1126
_refine_ls_wR_factor_ref 0.1186
_reflns_number_gt 3089
_reflns_number_total 4637
_reflns_threshold_expression >2\s(I)
_cod_data_source_file de5004.cif
_cod_data_source_block I
_cod_depositor_comments
;
The following automatic conversions were performed:
'_symmetry_cell_setting' value 'Triclinic' changed to 'triclinic'
according to '/home/saulius/struct/CIF-dictionaries/cif_core.dic'
dictionary named 'cif_core.dic' version 2.4.1 from 2010-06-29.

Automatic conversion script
Id: cif_fix_enum 1527 2010-12-29 10:47:43Z saulius 

The following automatic conversions were performed:

'_symmetry_cell_setting' value 'Triclinic' changed to 'triclinic'
according to /home/saulius/struct/CIF-dictionaries/cif_core.dic
dictionary named 'cif_core.dic' version 2.4.1 from 2010-06-29.

Automatic conversion script
Id: cif_fix_values 1715 2011-07-08 13:25:40Z adriana 
;
_cod_database_code 2102485
_cod_database_fobs_code 2102485

loop_
_symmetry_equiv_pos_as_xyz
'x, y, z'
'-x, -y, -z'

loop_
_atom_site_label
_atom_site_fract_x
_atom_site_fract_y
_atom_site_fract_z
_atom_site_U_iso_or_equiv
_atom_site_adp_type
_atom_site_calc_flag
_atom_site_refinement_flags
_atom_site_occupancy
_atom_site_type_symbol
S1 0.44040(7) 0.31491(6) 0.19540(5) 0.0739(2) Uani d . 1 S
C1 0.2730(2) 0.23518(19) 0.17094(18) 0.0530(5) Uani d . 1 C
N1 0.2123(2) 0.21260(18) 0.25830(16) 0.0604(5) Uani d D 1 N
H1 0.137(2) 0.1608(19) 0.235(2) 0.071(8) Uiso d D 1 H
N2 0.1818(2) 0.18510(16) 0.05978(15) 0.0554(5) Uani d D 1 N
H2 0.096(2) 0.1402(19) 0.056(2) 0.068(8) Uiso d D 1 H
C2 0.2245(2) 0.18120(19) -0.05049(18) 0.0552(6) Uani d . 1 C
H201 0.3276 0.2191 -0.0288 0.066 Uiso calc R 1 H
C3 0.1484(3) 0.24601(19) -0.1320(2) 0.0646(6) Uani d . 1 C
H301 0.1768 0.2368 -0.2056 0.078 Uiso calc R 1 H
H302 0.0456 0.2123 -0.1520 0.078 Uiso calc R 1 H
C4 0.1840(3) 0.3743(2) -0.0734(2) 0.0838(9) Uani d . 1 C
H401 0.1469 0.3833 -0.0042 0.101 Uiso calc R 1 H
H402 0.2874 0.4058 -0.0457 0.101 Uiso calc R 1 H
C51 0.1232(3) 0.4429(2) -0.1559(2) 0.0686(7) Uani d . 1 C
C52 -0.0046(3) 0.4682(2) -0.1559(2) 0.0789(8) Uani d . 1 C
H52 -0.0562 0.4412 -0.1053 0.095 Uiso calc R 1 H
C53 -0.0573(4) 0.5328(3) -0.2296(3) 0.0950(10) Uani d . 1 C
H53 -0.1447 0.5479 -0.2290 0.114 Uiso calc R 1 H
C54 0.0162(4) 0.5749(3) -0.3031(3) 0.1012(10) Uani d . 1 C
H54 -0.0186 0.6206 -0.3510 0.121 Uiso calc R 1 H
C55 0.1432(4) 0.5489(3) -0.3058(3) 0.1078(11) Uani d . 1 C
H55 0.1931 0.5745 -0.3580 0.129 Uiso calc R 1 H
C56 0.1965(3) 0.4849(3) -0.2311(3) 0.0896(9) Uani d . 1 C
H56 0.2839 0.4699 -0.2318 0.107 Uiso calc R 1 H
P1 0.19730(7) 0.03069(5) -0.11821(5) 0.0559(2) Uani d . 1 P
O1 0.05416(16) -0.04412(13) -0.13141(13) 0.0615(4) Uani d . 1 O
O2 0.23898(18) 0.03783(13) -0.23782(14) 0.0694(5) Uani d . 1 O
O3 0.32302(17) -0.00571(15) -0.04221(16) 0.0721(5) Uani d . 1 O
C11 0.2849(2) 0.2468(2) 0.38339(19) 0.0574(6) Uani d . 1 C
C12 0.3023(3) 0.1639(2) 0.4444(2) 0.0766(7) Uani d . 1 C
H12 0.2708 0.0859 0.4046 0.092 Uiso calc R 1 H
C13 0.3681(3) 0.1975(3) 0.5673(3) 0.0926(9) Uani d . 1 C
H13 0.3817 0.1418 0.6097 0.111 Uiso calc R 1 H
C14 0.4121(3) 0.3114(3) 0.6245(2) 0.0910(9) Uani d . 1 C
H14 0.4547 0.3334 0.7065 0.109 Uiso calc R 1 H
C15 0.3947(3) 0.3942(3) 0.5634(2) 0.0851(9) Uani d . 1 C
H15 0.4266 0.4721 0.6036 0.102 Uiso calc R 1 H
C16 0.3301(3) 0.3627(2) 0.4426(2) 0.0683(7) Uani d . 1 C
H16 0.3168 0.4189 0.4010 0.082 Uiso calc R 1 H
C21 0.2116(3) -0.0610(2) -0.33190(19) 0.0593(6) Uani d . 1 C
C22 0.0807(3) -0.0978(3) -0.4139(2) 0.0804(8) Uani d . 1 C
H22 0.0098 -0.0610 -0.4059 0.096 Uiso calc R 1 H
C23 0.0554(4) -0.1902(3) -0.5085(3) 0.1042(11) Uani d . 1 C
H23 -0.0340 -0.2171 -0.5643 0.125 Uiso calc R 1 H
C24 0.1586(5) -0.2423(3) -0.5214(3) 0.1074(12) Uani d . 1 C
H24 0.1407 -0.3037 -0.5869 0.129 Uiso calc R 1 H
C25 0.2905(5) -0.2055(3) -0.4385(3) 0.1025(11) Uani d . 1 C
H25 0.3610 -0.2426 -0.4472 0.123 Uiso calc R 1 H
C26 0.3175(3) -0.1128(3) -0.3422(3) 0.0806(8) Uani d . 1 C
H26 0.4063 -0.0865 -0.2856 0.097 Uiso calc R 1 H
C31 0.3108(2) -0.08783(19) 0.0249(2) 0.0614(6) Uani d D 1 C
C32 0.3310(4) -0.1936(2) -0.0180(3) 0.1039(11) Uani d D 1 C
H32 0.3452 -0.2120 -0.0934 0.125 Uiso calc R 1 H
C33 0.3300(4) -0.2724(3) 0.0526(3) 0.1257(14) Uani d D 1 C
H33 0.3432 -0.3443 0.0245 0.151 Uiso calc R 1 H
C34 0.3095(3) -0.2449(3) 0.1646(3) 0.1040(11) Uani d D 1 C
H34 0.3084 -0.2985 0.2115 0.125 Uiso calc R 1 H
C35 0.2907(4) -0.1382(3) 0.2071(3) 0.1187(12) Uani d D 1 C
H35 0.2771 -0.1195 0.2826 0.142 Uiso calc R 1 H
C36 0.2923(4) -0.0592(3) 0.1371(2) 0.1049(11) Uani d D 1 C
H36 0.2809 0.0133 0.1658 0.126 Uiso calc R 1 H

loop_
_atom_site_aniso_label
_atom_site_aniso_U_11
_atom_site_aniso_U_22
_atom_site_aniso_U_33
_atom_site_aniso_U_12
_atom_site_aniso_U_13
_atom_site_aniso_U_23
S1 0.0622(4) 0.0842(5) 0.0536(4) -0.0046(3) 0.0118(3) -0.0013(3)
C1 0.0558(13) 0.0537(12) 0.0438(11) 0.0110(10) 0.0114(10) 0.0051(10)
N1 0.0600(13) 0.0648(13) 0.0423(10) 0.0005(10) 0.0081(9) 0.0061(9)
N2 0.0550(12) 0.0595(12) 0.0406(10) 0.0043(10) 0.0084(9) 0.0049(8)
C2 0.0623(14) 0.0537(13) 0.0421(11) 0.0075(11) 0.0109(10) 0.0076(10)
C3 0.0807(17) 0.0584(14) 0.0485(13) 0.0154(13) 0.0110(12) 0.0104(11)
C4 0.122(2) 0.0632(16) 0.0594(16) 0.0296(16) 0.0113(15) 0.0098(13)
C51 0.087(2) 0.0559(14) 0.0590(15) 0.0195(14) 0.0158(14) 0.0108(12)
C52 0.089(2) 0.088(2) 0.0609(16) 0.0228(17) 0.0253(14) 0.0181(15)
C53 0.105(2) 0.114(3) 0.079(2) 0.053(2) 0.0272(18) 0.0252(19)
C54 0.129(3) 0.100(2) 0.097(2) 0.053(2) 0.033(2) 0.047(2)
C55 0.131(3) 0.112(3) 0.111(3) 0.039(2) 0.059(2) 0.064(2)
C56 0.095(2) 0.099(2) 0.098(2) 0.0425(19) 0.0428(18) 0.0421(19)
P1 0.0611(4) 0.0535(3) 0.0468(3) 0.0071(3) 0.0150(3) 0.0073(3)
O1 0.0564(10) 0.0610(9) 0.0529(9) -0.0003(8) 0.0107(7) 0.0050(7)
O2 0.0926(13) 0.0573(9) 0.0559(9) 0.0088(9) 0.0330(9) 0.0065(8)
O3 0.0601(10) 0.0740(11) 0.0838(12) 0.0153(9) 0.0156(9) 0.0326(10)
C11 0.0588(14) 0.0667(14) 0.0416(12) 0.0119(11) 0.0115(10) 0.0095(11)
C12 0.088(2) 0.0750(17) 0.0690(17) 0.0220(15) 0.0209(14) 0.0253(14)
C13 0.099(2) 0.124(3) 0.0696(19) 0.037(2) 0.0234(16) 0.051(2)
C14 0.082(2) 0.131(3) 0.0495(16) 0.020(2) 0.0088(14) 0.0183(18)
C15 0.092(2) 0.092(2) 0.0517(15) 0.0073(17) 0.0134(14) -0.0020(15)
C16 0.0815(18) 0.0652(15) 0.0479(13) 0.0128(13) 0.0096(12) 0.0076(12)
C21 0.0729(16) 0.0600(14) 0.0460(12) 0.0154(12) 0.0222(12) 0.0114(11)
C22 0.086(2) 0.098(2) 0.0550(15) 0.0300(17) 0.0132(14) 0.0152(15)
C23 0.121(3) 0.107(3) 0.0575(18) 0.011(2) 0.0061(18) 0.0022(17)
C24 0.168(4) 0.081(2) 0.065(2) 0.016(2) 0.047(2) -0.0013(16)
C25 0.149(3) 0.088(2) 0.105(3) 0.058(2) 0.075(3) 0.028(2)
C26 0.082(2) 0.092(2) 0.0732(18) 0.0307(17) 0.0267(15) 0.0180(16)
C31 0.0552(14) 0.0591(14) 0.0671(15) 0.0148(11) 0.0114(12) 0.0166(12)
C32 0.152(3) 0.073(2) 0.089(2) 0.038(2) 0.036(2) 0.0130(17)
C33 0.175(4) 0.065(2) 0.134(3) 0.038(2) 0.028(3) 0.030(2)
C34 0.089(2) 0.096(3) 0.121(3) 0.0116(19) 0.005(2) 0.057(2)
C35 0.155(4) 0.136(3) 0.096(3) 0.065(3) 0.046(2) 0.059(3)
C36 0.165(3) 0.092(2) 0.082(2) 0.064(2) 0.045(2) 0.0317(18)

loop_
_atom_type_symbol
_atom_type_description
_atom_type_scat_dispersion_real
_atom_type_scat_dispersion_imag
_atom_type_scat_source
C C 0.0181 0.0091 'International Tables Vol C Tables 4.2.6.8 and 6.1.1.4'
H H 0.0000 0.0000 'International Tables Vol C Tables 4.2.6.8 and 6.1.1.4'
N N 0.0311 0.0180 'International Tables Vol C Tables 4.2.6.8 and 6.1.1.4'
O O 0.0492 0.0322 'International Tables Vol C Tables 4.2.6.8 and 6.1.1.4'
P P 0.2955 0.4335 'International Tables Vol C Tables 4.2.6.8 and 6.1.1.4'
S S 0.3331 0.5567 'International Tables Vol C Tables 4.2.6.8 and 6.1.1.4'

loop_
_geom_angle_atom_site_label_1
_geom_angle_atom_site_label_2
_geom_angle_atom_site_label_3
_geom_angle
_geom_angle_publ_flag
N1 C1 N2 112.47(19) yes
N1 C1 S1 124.00(17) yes
N2 C1 S1 123.53(17) yes
C1 N1 C11 125.1(2) no
C1 N1 H1 114.3(17) no
C11 N1 H1 118.3(17) no
C1 N2 C2 124.18(19) yes
C1 N2 H2 116.4(15) no
C2 N2 H2 118.2(15) no
N2 C2 C3 112.88(19) no
N2 C2 P1 106.59(14) no
C3 C2 P1 114.31(15) no
N2 C2 H201 107.6 no
C3 C2 H201 107.6 no
P1 C2 H201 107.6 no
C4 C3 C2 111.93(19) no
C4 C3 H301 109.2 no
C2 C3 H301 109.2 no
C4 C3 H302 109.2 no
C2 C3 H302 109.2 no
H301 C3 H302 107.9 no
C51 C4 C3 113.3(2) no
C51 C4 H401 108.9 no
C3 C4 H401 108.9 no
C51 C4 H402 108.9 no
C3 C4 H402 108.9 no
H401 C4 H402 107.7 no
C56 C51 C52 117.8(3) no
C56 C51 C4 120.7(3) no
C52 C51 C4 121.5(3) no
C53 C52 C51 121.0(3) no
C53 C52 H52 119.5 no
C51 C52 H52 119.5 no
C54 C53 C52 121.0(3) no
C54 C53 H53 119.5 no
C52 C53 H53 119.5 no
C53 C54 C55 118.9(3) no
C53 C54 H54 120.6 no
C55 C54 H54 120.6 no
C54 C55 C56 120.0(3) no
C54 C55 H55 120.0 no
C56 C55 H55 120.0 no
C51 C56 C55 121.3(3) no
C51 C56 H56 119.3 no
C55 C56 H56 119.3 no
O1 P1 O3 114.03(9) yes
O1 P1 O2 115.74(9) yes
O3 P1 O2 103.91(10) yes
O1 P1 C2 114.59(10) yes
O3 P1 C2 105.48(10) yes
O2 P1 C2 101.63(9) yes
C21 O2 P1 122.72(14) no
C31 O3 P1 126.81(15) no
C12 C11 C16 120.4(2) no
C12 C11 N1 119.5(2) no
C16 C11 N1 120.0(2) no
C11 C12 C13 119.3(3) no
C11 C12 H12 120.3 no
C13 C12 H12 120.3 no
C14 C13 C12 119.8(3) no
C14 C13 H13 120.1 no
C12 C13 H13 120.1 no
C13 C14 C15 120.8(3) no
C13 C14 H14 119.6 no
C15 C14 H14 119.6 no
C14 C15 C16 120.1(3) no
C14 C15 H15 120.0 no
C16 C15 H15 120.0 no
C15 C16 C11 119.6(3) no
C15 C16 H16 120.2 no
C11 C16 H16 120.2 no
C26 C21 C22 121.7(2) no
C26 C21 O2 119.8(2) no
C22 C21 O2 118.4(2) no
C21 C22 C23 118.8(3) no
C21 C22 H22 120.6 no
C23 C22 H22 120.6 no
C24 C23 C22 120.6(3) no
C24 C23 H23 119.7 no
C22 C23 H23 119.7 no
C23 C24 C25 120.6(3) no
C23 C24 H24 119.7 no
C25 C24 H24 119.7 no
C24 C25 C26 119.5(3) no
C24 C25 H25 120.2 no
C26 C25 H25 120.2 no
C21 C26 C25 118.7(3) no
C21 C26 H26 120.6 no
C25 C26 H26 120.6 no
C36 C31 C32 120.9(2) no
C36 C31 O3 120.1(2) no
C32 C31 O3 118.7(2) no
C31 C32 C33 118.9(3) no
C31 C32 H32 120.5 no
C33 C32 H32 120.5 no
C34 C33 C32 120.5(3) no
C34 C33 H33 119.7 no
C32 C33 H33 119.7 no
C35 C34 C33 120.0(3) no
C35 C34 H34 120.0 no
C33 C34 H34 120.0 no
C34 C35 C36 119.7(3) no
C34 C35 H35 120.1 no
C36 C35 H35 120.1 no
C31 C36 C35 119.9(3) no
C31 C36 H36 120.0 no
C35 C36 H36 120.0 no

loop_
_geom_bond_atom_site_label_1
_geom_bond_atom_site_label_2
_geom_bond_distance
_geom_bond_publ_flag
S1 C1 1.663(2) yes
C1 N1 1.349(3) yes
C1 N2 1.363(3) yes
N1 C11 1.434(3) yes
N1 H1 0.821(19) no
N2 C2 1.457(3) yes
N2 H2 0.891(19) ?
C2 C3 1.532(3) no
C2 P1 1.799(2) yes
C2 H201 0.9800 no
C3 C4 1.519(3) no
C3 H301 0.9700 no
C3 H302 0.9700 no
C4 C51 1.510(3) no
C4 H401 0.9700 no
C4 H402 0.9700 no
C51 C56 1.369(4) no
C51 C52 1.374(4) no
C52 C53 1.373(4) no
C52 H52 0.9300 no
C53 C54 1.354(4) no
C53 H53 0.9300 no
C54 C55 1.375(4) no
C54 H54 0.9300 no
C55 C56 1.378(4) no
C55 H55 0.9300 no
C56 H56 0.9300 no
P1 O1 1.4680(15) yes
P1 O3 1.5691(17) yes
P1 O2 1.5740(16) yes
O2 C21 1.415(3) no
O3 C31 1.388(3) no
C11 C12 1.364(3) no
C11 C16 1.382(3) no
C12 C13 1.398(4) no
C12 H12 0.9300 no
C13 C14 1.356(4) no
C13 H13 0.9300 no
C14 C15 1.364(4) no
C14 H14 0.9300 no
C15 C16 1.374(3) no
C15 H15 0.9300 no
C16 H16 0.9300 no
C21 C26 1.362(3) no
C21 C22 1.363(3) no
C22 C23 1.371(4) no
C22 H22 0.9300 no
C23 C24 1.344(5) no
C23 H23 0.9300 no
C24 C25 1.374(5) no
C24 H24 0.9300 no
C25 C26 1.383(4) no
C25 H25 0.9300 no
C26 H26 0.9300 no
C31 C36 1.3750(18) no
C31 C32 1.374(4) no
C32 C33 1.383(5) no
C32 H32 0.9300 no
C33 C34 1.380(5) no
C33 H33 0.9300 no
C34 C35 1.378(5) no
C34 H34 0.9300 no
C35 C36 1.380(5) no
C35 H35 0.9300 no
C36 H36 0.9300 no

loop_
_geom_hbond_atom_site_label_D
_geom_hbond_atom_site_label_H
_geom_hbond_atom_site_label_A
_geom_hbond_site_symmetry_A
_geom_hbond_distance_DH
_geom_hbond_distance_HA
_geom_hbond_distance_DA
_geom_hbond_angle_DHA
_geom_hbond_publ_flag
N1 H1 O1 2_555 0.82(2) 2.06(2) 2.861(2) 163(2) yes
N2 H2 O1 2_555 0.89(2) 2.14(2) 2.967(2) 153(2) yes

loop_
_geom_torsion_atom_site_label_1
_geom_torsion_atom_site_label_2
_geom_torsion_atom_site_label_3
_geom_torsion_atom_site_label_4
_geom_torsion
_geom_torsion_publ_flag
N2 C1 N1 C11 175.4(2) ?
S1 C1 N1 C11 -4.5(4) yes
N1 C1 N2 C2 -170.9(2) ?
S1 C1 N2 C2 9.0(3) yes
C1 N2 C2 C3 -117.7(2) ?
C1 N2 C2 P1 116.0(2) ?
N2 C2 C3 C4 62.1(3) ?
P1 C2 C3 C4 -175.80(19) ?
C2 C3 C4 C51 174.0(2) ?
C3 C4 C51 C56 -85.6(3) ?
C3 C4 C51 C52 96.3(3) ?
C56 C51 C52 C53 0.4(4) ?
C4 C51 C52 C53 178.6(3) ?
C51 C52 C53 C54 -1.0(5) ?
C52 C53 C54 C55 2.0(5) ?
C53 C54 C55 C56 -2.5(6) ?
C52 C51 C56 C55 -1.0(4) ?
C4 C51 C56 C55 -179.2(3) ?
C54 C55 C56 C51 2.1(5) ?
N2 C2 P1 O1 51.62(18) ?
C3 C2 P1 O1 -73.82(19) ?
N2 C2 P1 O3 -74.64(16) ?
C3 C2 P1 O3 159.92(16) ?
N2 C2 P1 O2 177.20(14) ?
C3 C2 P1 O2 51.76(19) ?
O1 P1 O2 C21 -44.1(2) ?
O3 P1 O2 C21 81.70(19) ?
C2 P1 O2 C21 -168.93(19) ?
O1 P1 O3 C31 -9.8(2) ?
O2 P1 O3 C31 -136.67(18) ?
C2 P1 O3 C31 116.82(19) ?
C1 N1 C11 C12 -115.1(3) ?
C1 N1 C11 C16 68.2(3) ?
C16 C11 C12 C13 -0.8(4) ?
N1 C11 C12 C13 -177.5(2) ?
C11 C12 C13 C14 0.8(5) ?
C12 C13 C14 C15 -0.8(5) ?
C13 C14 C15 C16 0.9(5) ?
C14 C15 C16 C11 -1.0(4) ?
C12 C11 C16 C15 0.9(4) ?
N1 C11 C16 C15 177.6(2) ?
P1 O2 C21 C26 -97.4(3) ?
P1 O2 C21 C22 86.1(3) ?
C26 C21 C22 C23 0.6(4) ?
O2 C21 C22 C23 177.0(2) ?
C21 C22 C23 C24 -1.2(5) ?
C22 C23 C24 C25 1.4(6) ?
C23 C24 C25 C26 -1.1(5) ?
C22 C21 C26 C25 -0.2(4) ?
O2 C21 C26 C25 -176.6(2) ?
C24 C25 C26 C21 0.4(5) ?
P1 O3 C31 C36 -80.9(3) ?
P1 O3 C31 C32 105.2(3) ?
C36 C31 C32 C33 1.2(5) ?
O3 C31 C32 C33 175.0(3) ?
C31 C32 C33 C34 -0.2(6) ?
C32 C33 C34 C35 -0.4(6) ?
C33 C34 C35 C36 0.1(6) ?
C32 C31 C36 C35 -1.4(5) ?
O3 C31 C36 C35 -175.2(3) ?
C34 C35 C36 C31 0.8(6) ?
